data_7009390
loop_
_publ_author_name
'Clegg, William'
'Horsburgh, Lynne'
'Liddle, Stephen T.'
'Mackenzie, Fiona M.'
'Mulvey, Robert E.'
'Robertson, Alan'

_publ_section_title
;
 The changing structural chemistry of lithium anilide on solvation by
 pyridine, 4-methylpyridine or 4-tert-butylpyridine
;
_journal_issue 7
_journal_name_full 'Journal of the Chemical Society, Dalton Transactions'
_journal_page_first 1225
_journal_paper_doi 10.1039/b000576m
_journal_year 2000
_chemical_formula_sum 'C32 H32 Li2 N6'
_chemical_formula_weight 514.52
_chemical_name_systematic
;
 ?
;
_space_group_IT_number 33
_symmetry_cell_setting orthorhombic
_symmetry_space_group_name_Hall 'P 2c -2n'
_symmetry_space_group_name_H-M 'P n a 21'
_atom_sites_solution_hydrogens geom
_atom_sites_solution_primary direct
_atom_sites_solution_secondary difmap
_audit_creation_method SHELXL-97
_cell_angle_alpha 90.00
_cell_angle_beta 90.00
_cell_angle_gamma 90.00
_cell_formula_units_Z 4
_cell_length_a 18.104(3)
_cell_length_b 11.5602(16)
_cell_length_c 14.2505(19)
_cell_measurement_reflns_used 6745
_cell_measurement_temperature 160(2)
_cell_measurement_theta_max 24.45
_cell_measurement_theta_min 2.09
_cell_volume 2982.4(8)
_computing_cell_refinement 'local programs'
_computing_data_collection 'Siemens SMART'
_computing_data_reduction 'Siemens SAINT'
_computing_molecular_graphics 'Siemens SHELXTL'
_computing_publication_material 'SHELXTL and local programs'
_computing_structure_refinement 'Siemens SHELXTL'
_computing_structure_solution 'Siemens SHELXTL'
_diffrn_ambient_temperature 160(2)
_diffrn_measured_fraction_theta_full 0.905
_diffrn_measured_fraction_theta_max 0.905
_diffrn_measurement_device_type 'Siemens SMART CCD diffractometer'
_diffrn_measurement_method '\w rotation with narrow frames'
_diffrn_radiation_monochromator graphite
_diffrn_radiation_source 'fine-focus sealed tube'
_diffrn_radiation_type MoK\a
_diffrn_radiation_wavelength 0.71073
_diffrn_reflns_av_R_equivalents 0.0340
_diffrn_reflns_av_sigmaI/netI 0.0308
_diffrn_reflns_limit_h_max 17
_diffrn_reflns_limit_h_min -20
_diffrn_reflns_limit_k_max 13
_diffrn_reflns_limit_k_min -13
_diffrn_reflns_limit_l_max 16
_diffrn_reflns_limit_l_min -14
_diffrn_reflns_number 12310
_diffrn_reflns_theta_full 25.61
_diffrn_reflns_theta_max 25.61
_diffrn_reflns_theta_min 2.09
_diffrn_standards_decay_% 0
_diffrn_standards_number 0
_exptl_absorpt_coefficient_mu 0.068
_exptl_absorpt_correction_type none
_exptl_crystal_colour colourless
_exptl_crystal_density_diffrn 1.146
_exptl_crystal_density_method 'not measured'
_exptl_crystal_description block
_exptl_crystal_F_000 1088
_exptl_crystal_size_max 0.76
_exptl_crystal_size_mid 0.44
_exptl_crystal_size_min 0.41
_refine_diff_density_max 0.715
_refine_diff_density_min -0.282
_refine_diff_density_rms 0.036
_refine_ls_abs_structure_details 'Flack H D (1983), Acta Cryst. A39, 876-881'
_refine_ls_abs_structure_Flack -1(3)
_refine_ls_extinction_coef 0.0060(10)
_refine_ls_extinction_expression Fc^*^=kFc[1+0.001xFc^2^\l^3^/sin(2\q)]^-1/4^
_refine_ls_extinction_method SHELXL
_refine_ls_goodness_of_fit_ref 1.095
_refine_ls_hydrogen_treatment mixed
_refine_ls_matrix_type full
_refine_ls_number_parameters 368
_refine_ls_number_reflns 4291
_refine_ls_number_restraints 3
_refine_ls_restrained_S_all 1.095
_refine_ls_R_factor_all 0.0699
_refine_ls_R_factor_gt 0.0604
_refine_ls_shift/su_max 0.003
_refine_ls_shift/su_mean 0.001
_refine_ls_structure_factor_coef Fsqd
_refine_ls_weighting_details 'calc w=1/[\s^2^(Fo^2^)+(0.0700P)^2^+1.4354P] where P=(Fo^2^+2Fc^2^)/3'
_refine_ls_weighting_scheme calc
_refine_ls_wR_factor_gt 0.1514
_refine_ls_wR_factor_ref 0.1594
_reflns_number_gt 3767
_reflns_number_total 4291
_reflns_threshold_expression >2sigma(I)
_cod_data_source_file b000576m.txt
_cod_data_source_block (1)
_cod_original_sg_symbol_H-M Pna2(1)
_cod_database_code 7009390

loop_
_symmetry_equiv_pos_as_xyz
'x, y, z'
'-x, -y, z+1/2'
'x+1/2, -y+1/2, z'
'-x+1/2, y+1/2, z+1/2'

loop_
_atom_site_label
_atom_site_type_symbol
_atom_site_fract_x
_atom_site_fract_y
_atom_site_fract_z
_atom_site_U_iso_or_equiv
_atom_site_adp_type
_atom_site_occupancy
_atom_site_symmetry_multiplicity
_atom_site_calc_flag
_atom_site_refinement_flags
_atom_site_disorder_assembly
_atom_site_disorder_group
Li1 Li 0.0844(3) -0.0547(5) 0.2525(4) 0.0528(14) Uani 1 1 d . . .
Li2 Li 0.1980(3) 0.0013(5) 0.1614(4) 0.0476(13) Uani 1 1 d . . .
N1 N 0.1154(2) -0.1056(3) 0.1229(2) 0.0714(10) Uani 1 1 d D . .
H1N H 0.085(2) -0.070(4) 0.082(3) 0.086 Uiso 1 1 d D . .
C1 C 0.1165(2) -0.2125(3) 0.0791(3) 0.0570(10) Uani 1 1 d . . .
C2 C 0.0761(2) -0.2348(3) 0.0005(3) 0.0600(10) Uani 1 1 d . . .
H2 H 0.0463 -0.1745 -0.0243 0.072 Uiso 1 1 calc R . .
C3 C 0.0761(2) -0.3391(4) -0.0445(3) 0.0648(11) Uani 1 1 d . . .
H3 H 0.0474 -0.3482 -0.0998 0.078 Uiso 1 1 calc R . .
C4 C 0.1167(3) -0.4316(4) -0.0118(4) 0.0695(13) Uani 1 1 d . . .
H4 H 0.1159 -0.5047 -0.0422 0.083 Uiso 1 1 calc R . .
C5 C 0.1594(2) -0.4121(4) 0.0689(4) 0.0725(14) Uani 1 1 d . . .
H5 H 0.1892 -0.4722 0.0940 0.087 Uiso 1 1 calc R . .
C6 C 0.1579(2) -0.3035(5) 0.1121(3) 0.0693(13) Uani 1 1 d . . .
H6 H 0.1870 -0.2921 0.1669 0.083 Uiso 1 1 calc R . .
N2 N 0.16217(17) 0.0604(2) 0.28889(19) 0.0511(7) Uani 1 1 d D . .
H2N H 0.1912(17) 0.029(3) 0.3333(19) 0.061 Uiso 1 1 d D . .
C7 C 0.16102(18) 0.1779(3) 0.2995(3) 0.0470(8) Uani 1 1 d . . .
C8 C 0.11967(19) 0.2459(4) 0.2375(4) 0.0718(13) Uani 1 1 d . . .
H8 H 0.0912 0.2089 0.1903 0.086 Uiso 1 1 calc R . .
C9 C 0.1191(3) 0.3653(5) 0.2428(7) 0.117(3) Uani 1 1 d . . .
H9 H 0.0908 0.4086 0.1989 0.140 Uiso 1 1 calc R . .
C10 C 0.1588(5) 0.4218(5) 0.3107(8) 0.134(4) Uani 1 1 d . . .
H10 H 0.1575 0.5038 0.3150 0.161 Uiso 1 1 calc R . .
C11 C 0.2005(4) 0.3579(5) 0.3726(5) 0.111(2) Uani 1 1 d . . .
H11 H 0.2289 0.3965 0.4191 0.134 Uiso 1 1 calc R . .
C12 C 0.2018(3) 0.2383(4) 0.3683(3) 0.0668(11) Uani 1 1 d . . .
H12 H 0.2306 0.1962 0.4123 0.080 Uiso 1 1 calc R . .
N3 N 0.06217(17) -0.1683(3) 0.3609(2) 0.0530(8) Uani 1 1 d . . .
C13 C 0.0627(2) -0.2840(3) 0.3554(3) 0.0647(11) Uani 1 1 d . . .
H13 H 0.0769 -0.3190 0.2978 0.078 Uiso 1 1 calc R . .
C14 C 0.0438(3) -0.3542(4) 0.4293(4) 0.0830(14) Uani 1 1 d . . .
H14 H 0.0465 -0.4360 0.4236 0.100 Uiso 1 1 calc R . .
C15 C 0.0210(4) -0.3045(5) 0.5106(4) 0.1018(19) Uani 1 1 d . . .
H15 H 0.0061 -0.3511 0.5621 0.122 Uiso 1 1 calc R . .
C16 C 0.0199(3) -0.1859(4) 0.5176(3) 0.0920(17) Uani 1 1 d . . .
H16 H 0.0045 -0.1491 0.5738 0.110 Uiso 1 1 calc R . .
C17 C 0.0414(3) -0.1231(4) 0.4425(3) 0.0698(12) Uani 1 1 d . . .
H17 H 0.0416 -0.0413 0.4484 0.084 Uiso 1 1 calc R . .
N4 N 0.20943(16) 0.1136(3) 0.0461(2) 0.0557(8) Uani 1 1 d . . .
C18 C 0.1753(3) 0.1026(4) -0.0331(3) 0.0754(13) Uani 1 1 d . . .
H18 H 0.1432 0.0384 -0.0409 0.091 Uiso 1 1 calc R . .
C19 C 0.1831(4) 0.1792(6) -0.1074(4) 0.112(2) Uani 1 1 d . . .
H19 H 0.1572 0.1662 -0.1644 0.135 Uiso 1 1 calc R . .
C20 C 0.2275(3) 0.2726(4) -0.0984(4) 0.0818(14) Uani 1 1 d . . .
H20 H 0.2334 0.3266 -0.1480 0.098 Uiso 1 1 calc R . .
C21 C 0.2621(3) 0.2854(5) -0.0185(4) 0.0924(17) Uani 1 1 d . . .
H21 H 0.2934 0.3503 -0.0088 0.111 Uiso 1 1 calc R . .
C22 C 0.2529(3) 0.2044(5) 0.0516(4) 0.0967(18) Uani 1 1 d . . .
H22 H 0.2800 0.2151 0.1080 0.116 Uiso 1 1 calc R . .
N5 N 0.30651(16) -0.0537(3) 0.1770(2) 0.0528(8) Uani 1 1 d . . .
C23 C 0.3317(2) -0.1252(3) 0.1118(3) 0.0597(10) Uani 1 1 d . . .
H23 H 0.2968 -0.1674 0.0758 0.072 Uiso 1 1 calc R . .
C24 C 0.4058(2) -0.1419(3) 0.0932(3) 0.0560(10) Uani 1 1 d . . .
H24 H 0.4211 -0.1909 0.0434 0.067 Uiso 1 1 calc R . .
C25 C 0.4564(2) -0.0871(4) 0.1474(3) 0.0592(10) Uani 1 1 d . . .
H25 H 0.5078 -0.0982 0.1377 0.071 Uiso 1 1 calc R . .
C26 C 0.4308(2) -0.0145(4) 0.2172(3) 0.0621(10) Uani 1 1 d . . .
H26 H 0.4646 0.0249 0.2570 0.074 Uiso 1 1 calc R . .
C27 C 0.35635(19) 0.0004(3) 0.2287(3) 0.0553(9) Uani 1 1 d . . .
H27 H 0.3397 0.0519 0.2761 0.066 Uiso 1 1 calc R . .
N6 N -0.02217(16) 0.0058(3) 0.2262(2) 0.0575(8) Uani 1 1 d . . .
C28 C -0.0525(2) 0.0969(4) 0.2695(3) 0.0616(10) Uani 1 1 d . . .
H28 H -0.0221 0.1426 0.3093 0.074 Uiso 1 1 calc R . .
C29 C -0.1254(2) 0.1278(4) 0.2594(3) 0.0690(11) Uani 1 1 d . . .
H29 H -0.1450 0.1935 0.2908 0.083 Uiso 1 1 calc R . .
C30 C -0.1691(2) 0.0608(5) 0.2023(3) 0.0749(13) Uani 1 1 d . . .
H30 H -0.2198 0.0793 0.1946 0.090 Uiso 1 1 calc R . .
C31 C -0.1397(2) -0.0326(4) 0.1567(4) 0.0744(13) Uani 1 1 d . . .
H31 H -0.1692 -0.0790 0.1164 0.089 Uiso 1 1 calc R . .
C32 C -0.0662(2) -0.0572(4) 0.1708(3) 0.0673(11) Uani 1 1 d . . .
H32 H -0.0457 -0.1223 0.1396 0.081 Uiso 1 1 calc R . .

loop_
_atom_site_aniso_label
_atom_site_aniso_U_11
_atom_site_aniso_U_22
_atom_site_aniso_U_33
_atom_site_aniso_U_23
_atom_site_aniso_U_13
_atom_site_aniso_U_12
Li1 0.057(3) 0.056(4) 0.045(3) 0.000(3) 0.002(3) -0.006(3)
Li2 0.053(3) 0.051(3) 0.039(3) -0.001(3) 0.006(2) -0.007(2)
N1 0.076(2) 0.073(3) 0.065(2) -0.011(2) 0.0073(19) -0.0114(18)
C1 0.057(2) 0.054(2) 0.060(3) -0.007(2) 0.0215(19) -0.0146(18)
C2 0.074(3) 0.049(2) 0.057(3) 0.004(2) 0.018(2) -0.0060(18)
C3 0.082(3) 0.073(3) 0.039(2) 0.002(2) 0.0049(19) -0.021(2)
C4 0.093(3) 0.043(2) 0.072(3) -0.012(2) 0.035(2) -0.013(2)
C5 0.053(2) 0.078(3) 0.086(3) 0.035(3) 0.023(2) 0.012(2)
C6 0.051(2) 0.112(4) 0.044(2) -0.008(2) 0.0059(18) -0.034(2)
N2 0.0631(19) 0.0393(17) 0.051(2) -0.0031(15) -0.0106(14) 0.0018(13)
C7 0.0423(17) 0.047(2) 0.052(2) -0.0015(18) 0.0130(15) -0.0011(14)
C8 0.0422(19) 0.068(3) 0.106(4) 0.028(3) 0.003(2) 0.0046(17)
C9 0.066(3) 0.067(4) 0.217(9) 0.064(5) 0.051(4) 0.022(2)
C10 0.152(6) 0.040(3) 0.210(9) 0.000(4) 0.120(7) -0.003(4)
C11 0.163(6) 0.073(4) 0.098(4) -0.041(4) 0.070(4) -0.061(4)
C12 0.087(3) 0.062(3) 0.051(2) -0.008(2) 0.020(2) -0.021(2)
N3 0.0669(19) 0.0502(18) 0.0419(18) -0.0001(15) 0.0020(14) -0.0057(14)
C13 0.086(3) 0.051(2) 0.058(3) -0.009(2) 0.007(2) -0.0065(19)
C14 0.133(4) 0.044(2) 0.072(3) 0.002(2) 0.019(3) -0.011(2)
C15 0.170(6) 0.071(3) 0.065(3) 0.016(3) 0.032(3) -0.010(3)
C16 0.158(5) 0.072(3) 0.045(3) -0.006(2) 0.026(3) -0.009(3)
C17 0.105(3) 0.048(2) 0.056(3) -0.004(2) 0.006(2) -0.005(2)
N4 0.0560(17) 0.065(2) 0.0463(18) 0.0031(16) 0.0013(15) -0.0055(15)
C18 0.097(3) 0.062(3) 0.067(3) -0.002(2) -0.016(3) -0.009(2)
C19 0.176(6) 0.101(4) 0.060(3) 0.018(3) -0.043(4) -0.012(4)
C20 0.117(4) 0.068(3) 0.060(3) 0.019(2) 0.009(3) 0.012(3)
C21 0.096(4) 0.101(4) 0.081(4) 0.035(3) 0.004(3) -0.027(3)
C22 0.102(4) 0.109(4) 0.079(3) 0.036(3) -0.029(3) -0.054(3)
N5 0.0534(17) 0.059(2) 0.0464(18) -0.0044(16) 0.0076(14) 0.0020(14)
C23 0.059(2) 0.061(2) 0.058(2) -0.002(2) 0.0048(19) -0.0048(18)
C24 0.064(2) 0.053(2) 0.051(2) -0.0024(18) 0.0096(18) 0.0052(18)
C25 0.052(2) 0.075(3) 0.051(2) 0.004(2) 0.0066(17) 0.0138(18)
C26 0.054(2) 0.083(3) 0.049(2) -0.009(2) -0.0017(19) -0.0012(19)
C27 0.056(2) 0.063(2) 0.047(2) -0.0052(19) 0.0027(19) 0.0035(18)
N6 0.0546(17) 0.064(2) 0.0542(19) 0.0068(17) 0.0046(16) -0.0097(15)
C28 0.061(2) 0.076(3) 0.048(2) -0.004(2) 0.0051(18) -0.0048(19)
C29 0.061(2) 0.083(3) 0.063(3) -0.012(2) 0.012(2) -0.004(2)
C30 0.047(2) 0.100(4) 0.078(3) -0.001(3) 0.004(2) -0.006(2)
C31 0.055(2) 0.080(3) 0.088(4) -0.011(3) -0.003(2) -0.018(2)
C32 0.062(2) 0.060(3) 0.080(3) -0.007(2) 0.014(2) -0.0115(18)

loop_
_atom_type_symbol
_atom_type_description
_atom_type_scat_dispersion_real
_atom_type_scat_dispersion_imag
_atom_type_scat_source
C C 0.0033 0.0016 'International Tables Vol C Tables 4.2.6.8 and 6.1.1.4'
H H 0.0000 0.0000 'International Tables Vol C Tables 4.2.6.8 and 6.1.1.4'
Li Li -0.0003 0.0001 'International Tables Vol C Tables 4.2.6.8 and 6.1.1.4'
N N 0.0061 0.0033 'International Tables Vol C Tables 4.2.6.8 and 6.1.1.4'

loop_
_geom_angle_atom_site_label_1
_geom_angle_atom_site_label_2
_geom_angle_atom_site_label_3
_geom_angle
_geom_angle_site_symmetry_1
_geom_angle_site_symmetry_3
_geom_angle_publ_flag
N2 Li1 N1 103.6(3) . . ?
N2 Li1 N3 111.4(3) . . ?
N1 Li1 N3 123.6(3) . . ?
N2 Li1 N6 118.2(3) . . ?
N1 Li1 N6 101.0(3) . . ?
N3 Li1 N6 99.6(3) . . ?
N1 Li2 N2 102.2(3) . . ?
N1 Li2 N5 122.9(3) . . ?
N2 Li2 N5 107.9(3) . . ?
N1 Li2 N4 103.8(3) . . ?
N2 Li2 N4 121.2(3) . . ?
N5 Li2 N4 100.3(3) . . ?
C1 N1 Li2 131.3(3) . . ?
C1 N1 Li1 132.5(4) . . ?
Li2 N1 Li1 77.2(3) . . ?
C2 C1 C6 115.4(4) . . ?
C2 C1 N1 122.1(4) . . ?
C6 C1 N1 122.4(4) . . ?
C1 C2 C3 123.6(4) . . ?
C2 C3 C4 121.7(4) . . ?
C3 C4 C5 116.4(4) . . ?
C6 C5 C4 119.7(4) . . ?
C1 C6 C5 123.1(4) . . ?
C7 N2 Li1 132.7(3) . . ?
C7 N2 Li2 115.8(3) . . ?
Li1 N2 Li2 76.8(3) . . ?
N2 C7 C8 119.7(4) . . ?
N2 C7 C12 124.1(4) . . ?
C8 C7 C12 116.1(4) . . ?
C9 C8 C7 122.0(6) . . ?
C10 C9 C8 120.7(6) . . ?
C9 C10 C11 119.0(5) . . ?
C10 C11 C12 121.1(7) . . ?
C11 C12 C7 121.1(5) . . ?
C17 N3 C13 116.4(4) . . ?
C17 N3 Li1 117.4(3) . . ?
C13 N3 Li1 126.1(3) . . ?
N3 C13 C14 122.9(4) . . ?
C15 C14 C13 118.7(4) . . ?
C14 C15 C16 119.2(5) . . ?
C17 C16 C15 118.3(4) . . ?
N3 C17 C16 124.3(4) . . ?
C18 N4 C22 114.6(4) . . ?
C18 N4 Li2 125.0(3) . . ?
C22 N4 Li2 120.3(3) . . ?
N4 C18 C19 123.7(5) . . ?
C20 C19 C18 119.8(5) . . ?
C21 C20 C19 117.3(5) . . ?
C20 C21 C22 119.7(5) . . ?
N4 C22 C21 124.8(5) . . ?
C27 N5 C23 116.8(3) . . ?
C27 N5 Li2 124.1(3) . . ?
C23 N5 Li2 116.2(3) . . ?
N5 C23 C24 123.8(4) . . ?
C25 C24 C23 118.8(4) . . ?
C24 C25 C26 117.9(3) . . ?
C27 C26 C25 119.5(4) . . ?
N5 C27 C26 123.1(4) . . ?
C32 N6 C28 117.1(3) . . ?
C32 N6 Li1 118.3(3) . . ?
C28 N6 Li1 124.1(3) . . ?
N6 C28 C29 123.3(4) . . ?
C30 C29 C28 117.9(4) . . ?
C31 C30 C29 120.3(4) . . ?
C30 C31 C32 118.0(4) . . ?
N6 C32 C31 123.4(4) . . ?

loop_
_geom_bond_atom_site_label_1
_geom_bond_atom_site_label_2
_geom_bond_distance
_geom_bond_site_symmetry_2
_geom_bond_publ_flag
Li1 N2 2.005(6) . ?
Li1 N1 2.018(7) . ?
Li1 N3 2.067(7) . ?
Li1 N6 2.087(7) . ?
Li2 N1 2.016(7) . ?
Li2 N2 2.046(7) . ?
Li2 N5 2.076(7) . ?
Li2 N4 2.105(7) . ?
N1 C1 1.385(5) . ?
C1 C2 1.362(6) . ?
C1 C6 1.375(6) . ?
C2 C3 1.366(6) . ?
C3 C4 1.379(6) . ?
C4 C5 1.404(7) . ?
C5 C6 1.398(7) . ?
N2 C7 1.367(4) . ?
C7 C8 1.400(5) . ?
C7 C12 1.412(6) . ?
C8 C9 1.382(8) . ?
C9 C10 1.371(11) . ?
C10 C11 1.377(11) . ?
C11 C12 1.384(7) . ?
N3 C17 1.330(5) . ?
N3 C13 1.340(5) . ?
C13 C14 1.373(6) . ?
C14 C15 1.357(7) . ?
C15 C16 1.375(7) . ?
C16 C17 1.350(6) . ?
N4 C18 1.293(5) . ?
N4 C22 1.314(5) . ?
C18 C19 1.387(7) . ?
C19 C20 1.352(8) . ?
C20 C21 1.307(7) . ?
C21 C22 1.379(7) . ?
N5 C27 1.322(5) . ?
N5 C23 1.324(5) . ?
C23 C24 1.381(5) . ?
C24 C25 1.355(6) . ?
C25 C26 1.382(6) . ?
C26 C27 1.369(5) . ?
N6 C32 1.337(5) . ?
N6 C28 1.339(5) . ?
C28 C29 1.376(6) . ?
C29 C30 1.373(6) . ?
C30 C31 1.367(7) . ?
C31 C32 1.376(6) . ?
